data_9013970
loop_
_publ_author_name
'Jorgensen, J. E.'
'Rasmussen, S. E.'

_publ_section_title
;
 Refinement of the structure of MnSi by powder diffraction
;
_journal_name_full 'Powder Diffraction'
_journal_page_first 194
_journal_page_last 195
_journal_paper_doi 10.1017/S0885715600017504
_journal_volume 6
_journal_year 1991
_chemical_formula_structural MnSi
_chemical_formula_sum 'Mn Si'
_chemical_name_mineral Brownleeite
_space_group_IT_number 198
_symmetry_space_group_name_Hall 'P 2ac 2ab 3'
_symmetry_space_group_name_H-M 'P 21 3'
_cell_angle_alpha 90
_cell_angle_beta 90
_cell_angle_gamma 90
_cell_length_a 4.5559
_cell_length_b 4.5559
_cell_length_c 4.5559
_cell_formula_units_Z 4
_cell_volume 94.563
_database_code_amcsd 0015313
_exptl_crystal_density_diffrn 5.832
_cod_database_code 9013970

loop_
_space_group_symop_operation_xyz
x,y,z
1/2-z,-x,1/2+y
-z,1/2+x,1/2-y
1/2+z,1/2-x,-y
z,x,y
1/2+y,1/2-z,-x
1/2-y,-z,1/2+x
-y,1/2+z,1/2-x
y,z,x
-x,1/2+y,1/2-z
1/2+x,1/2-y,-z
1/2-x,-y,1/2+z

loop_
_atom_site_label
_atom_site_fract_x
_atom_site_fract_y
_atom_site_fract_z
_atom_site_U_iso_or_equiv
Mn 0.13950 0.13950 0.13950 0.00050
Si 0.84740 0.84740 0.84740 0.01490

loop_
_cod_related_entry_id
_cod_related_entry_database
_cod_related_entry_code
1 AMCSD 0015313
